data_4500564
loop_
_publ_author_name
'Liu, Hai-Yan'
'Wu, Hua'
'Yang, Jin'
'Liu, Ying-Ying'
'Ma, Jian-Fang'
'Bai, Hong-Ye'

_publ_section_title
;
 Solvothermal Assembly of a Series of Organic--Inorganic Hybrid Materials
 Constructed from Keggin Polyoxometalate Clusters and Copper(I)--Organic
 Frameworks
;
_journal_issue 5
_journal_name_full 'Crystal Growth &amp; Design'
_journal_page_first 1786
_journal_paper_doi 10.1021/cg1017246
_journal_volume 11
_journal_year 2011
_chemical_formula_moiety 'C35 H48 Cu4 N10 O40 Si W12'
_chemical_formula_sum 'C35 H48 Cu4 N10 O40 Si W12'
_chemical_formula_weight 3737.28
_chemical_name_systematic
;
 ?
;
_space_group_IT_number 14
_symmetry_cell_setting monoclinic
_symmetry_space_group_name_Hall '-P 2yn'
_symmetry_space_group_name_H-M 'P 1 21/n 1'
_atom_sites_solution_hydrogens geom
_atom_sites_solution_primary direct
_atom_sites_solution_secondary difmap
_audit_creation_method SHELXL-97
_cell_angle_alpha 90.00
_cell_angle_beta 91.791(4)
_cell_angle_gamma 90.00
_cell_formula_units_Z 2
_cell_length_a 12.9036(5)
_cell_length_b 11.9095(3)
_cell_length_c 22.3016(10)
_cell_measurement_reflns_used 6247
_cell_measurement_temperature 293(2)
_cell_measurement_theta_max 25.4
_cell_measurement_theta_min 4.3
_cell_volume 3425.5(2)
_computing_cell_refinement CrysAlis
_computing_data_collection 'CrysAlis (Oxford Diffraction, 2006)'
_computing_data_reduction CrysAlis
_computing_structure_refinement 'SHELXL-97 (Sheldrick, 2008)'
_computing_structure_solution 'SHELXS-97 (Sheldrick, 1997)'
_diffrn_ambient_temperature 293(2)
_diffrn_detector_area_resol_mean 10.0
_diffrn_measured_fraction_theta_full 0.994
_diffrn_measured_fraction_theta_max 0.994
_diffrn_measurement_device_type 'Oxford Diffraction Gemini R Ultra'
_diffrn_measurement_method '\w scan'
_diffrn_radiation_monochromator graphite
_diffrn_radiation_source 'fine-focus sealed tube'
_diffrn_radiation_type MoK\a
_diffrn_radiation_wavelength 0.71073
_diffrn_reflns_av_R_equivalents 0.1012
_diffrn_reflns_av_sigmaI/netI 0.1275
_diffrn_reflns_limit_h_max 15
_diffrn_reflns_limit_h_min -15
_diffrn_reflns_limit_k_max 14
_diffrn_reflns_limit_k_min -14
_diffrn_reflns_limit_l_max 26
_diffrn_reflns_limit_l_min -26
_diffrn_reflns_number 27325
_diffrn_reflns_theta_full 25.35
_diffrn_reflns_theta_max 25.35
_diffrn_reflns_theta_min 4.29
_exptl_absorpt_coefficient_mu 21.378
_exptl_absorpt_correction_T_max 0.12
_exptl_absorpt_correction_T_min 0.07
_exptl_absorpt_correction_type multi-scan
_exptl_absorpt_process_details
;
CrysAlis (Oxford Diffraction, 2006)
;
_exptl_crystal_colour red
_exptl_crystal_density_diffrn 3.623
_exptl_crystal_density_method 'not measured'
_exptl_crystal_description block
_exptl_crystal_F_000 3332
_exptl_crystal_size_max 0.16
_exptl_crystal_size_mid 0.12
_exptl_crystal_size_min 0.10
_refine_diff_density_max 1.780
_refine_diff_density_min -3.087
_refine_diff_density_rms 0.236
_refine_ls_extinction_method none
_refine_ls_goodness_of_fit_ref 0.874
_refine_ls_hydrogen_treatment constr
_refine_ls_matrix_type full
_refine_ls_number_parameters 480
_refine_ls_number_reflns 6247
_refine_ls_number_restraints 43
_refine_ls_restrained_S_all 0.880
_refine_ls_R_factor_all 0.1604
_refine_ls_R_factor_gt 0.0582
_refine_ls_shift/su_max 0.001
_refine_ls_shift/su_mean 0.000
_refine_ls_structure_factor_coef Fsqd
_refine_ls_weighting_details 'calc w=1/[\s^2^(Fo^2^)+(0.0708P)^2^+0.0000P] where P=(Fo^2^+2Fc^2^)/3'
_refine_ls_weighting_scheme calc
_refine_ls_wR_factor_gt 0.1212
_refine_ls_wR_factor_ref 0.1477
_reflns_number_gt 2675
_reflns_number_total 6247
_reflns_threshold_expression >2\s(I)
_cod_data_source_file cg1017246_si_002.cif
_cod_data_source_block 1
_cod_original_sg_symbol_Hall '-P 2yn  '
_cod_original_sg_symbol_H-M 'P 21/n'
_cod_database_code 4500564

loop_
_symmetry_equiv_pos_as_xyz
'x, y, z'
'-x+1/2, y+1/2, -z+1/2'
'-x, -y, -z'
'x-1/2, -y-1/2, z-1/2'

loop_
_atom_site_label
_atom_site_type_symbol
_atom_site_fract_x
_atom_site_fract_y
_atom_site_fract_z
_atom_site_U_iso_or_equiv
_atom_site_adp_type
_atom_site_occupancy
_atom_site_symmetry_multiplicity
_atom_site_calc_flag
_atom_site_refinement_flags
_atom_site_disorder_assembly
_atom_site_disorder_group
Cu1 Cu 0.7698(3) 0.5199(3) 1.05743(19) 0.1084(14) Uani 1 1 d . . .
Cu2 Cu 0.3561(2) 0.4959(2) 1.22546(13) 0.0630(8) Uani 1 1 d . . .
W1 W 0.56729(8) 0.09752(7) 0.85672(5) 0.0641(3) Uani 1 1 d . . .
W2 W 0.69482(9) -0.09253(7) 1.10301(5) 0.0724(4) Uani 1 1 d . . .
W3 W 0.56276(9) 0.16086(7) 1.12975(5) 0.0698(3) Uani 1 1 d . . .
W4 W 0.76254(9) 0.00145(8) 0.95824(6) 0.0932(5) Uani 1 1 d . . .
W5 W 0.63274(8) 0.25397(7) 0.98512(7) 0.0921(5) Uani 1 1 d . . .
W6 W 0.36918(10) 0.25292(7) 1.02523(6) 0.0992(5) Uani 1 1 d . . .
C1 C 0.560(2) 0.508(2) 1.0864(12) 0.075(7) Uani 1 1 d . . .
H1 H 0.5491 0.4921 1.0459 0.090 Uiso 1 1 calc R . .
C2 C 0.482(2) 0.5090(18) 1.1249(13) 0.068(7) Uani 1 1 d . . .
H2 H 0.4163 0.4930 1.1084 0.082 Uiso 1 1 calc R . .
C3 C 0.5779(18) 0.5579(17) 1.2043(10) 0.055(6) Uani 1 1 d . . .
C4 C 0.583(2) 0.593(3) 1.2704(12) 0.108(10) Uani 1 1 d . . .
H4A H 0.6016 0.6704 1.2735 0.162 Uiso 1 1 calc R . .
H4B H 0.6342 0.5479 1.2916 0.162 Uiso 1 1 calc R . .
H4C H 0.5166 0.5810 1.2876 0.162 Uiso 1 1 calc R . .
C5 C 0.6652(18) 0.5529(18) 1.1697(14) 0.063(7) Uani 1 1 d . . .
C6 C 0.773(2) 0.576(2) 1.1934(15) 0.109(10) Uani 1 1 d U . .
H6A H 0.8121 0.6126 1.1626 0.130 Uiso 1 1 calc R . .
H6B H 0.7702 0.6257 1.2276 0.130 Uiso 1 1 calc R . .
C7 C 0.823(4) 0.475(4) 1.211(2) 0.181(17) Uani 1 1 d U . .
H7A H 0.7811 0.4359 1.2388 0.272 Uiso 1 1 calc R . .
H7B H 0.8892 0.4919 1.2290 0.272 Uiso 1 1 calc R . .
H7C H 0.8318 0.4289 1.1759 0.272 Uiso 1 1 calc R . .
C8 C 0.2155(18) 0.1822(17) 1.1994(10) 0.059(6) Uani 1 1 d . . .
H8 H 0.1745 0.1492 1.1692 0.071 Uiso 1 1 calc R . .
C9 C 0.2996(16) 0.1734(17) 1.2929(10) 0.050(5) Uani 1 1 d . . .
C10 C 0.2556(18) 0.2842(16) 1.1892(12) 0.062(6) Uani 1 1 d . . .
H10 H 0.2397 0.3209 1.1533 0.074 Uiso 1 1 calc R . .
C11 C 0.3431(16) 0.2783(18) 1.2811(11) 0.057(6) Uani 1 1 d . . .
C12 C 0.422(2) 0.331(2) 1.3269(14) 0.097(10) Uani 1 1 d . . .
H12A H 0.4082 0.4102 1.3307 0.146 Uiso 1 1 calc R . .
H12B H 0.4913 0.3210 1.3131 0.146 Uiso 1 1 calc R . .
H12C H 0.4159 0.2957 1.3652 0.146 Uiso 1 1 calc R . .
C13 C 0.320(2) 0.103(2) 1.3486(12) 0.079(7) Uani 1 1 d U . .
H13A H 0.2625 0.0519 1.3547 0.095 Uiso 1 1 calc R . .
H13B H 0.3281 0.1505 1.3837 0.095 Uiso 1 1 calc R . .
C14 C 0.420(3) 0.035(3) 1.3397(16) 0.142(14) Uani 1 1 d . . .
H14A H 0.4154 -0.0031 1.3018 0.214 Uiso 1 1 calc R . .
H14B H 0.4289 -0.0187 1.3714 0.214 Uiso 1 1 calc R . .
H14C H 0.4783 0.0854 1.3401 0.214 Uiso 1 1 calc R . .
C15 C 0.9501(19) 0.407(2) 1.0205(11) 0.069(7) Uani 1 1 d . . .
C16 C 0.9531(18) 0.601(2) 1.0063(10) 0.074(8) Uani 1 1 d . . .
C17 C 0.901(4) 0.303(4) 1.049(2) 0.080(15) Uani 0.50 1 d PD . .
H17A H 0.8437 0.3328 1.0709 0.096 Uiso 0.50 1 calc PR . .
H17B H 0.8703 0.2624 1.0152 0.096 Uiso 0.50 1 calc PR . .
C18 C 0.947(6) 0.213(5) 1.089(3) 0.15(3) Uani 0.50 1 d PDU . .
H18A H 1.0124 0.2387 1.1059 0.228 Uiso 0.50 1 calc PR . .
H18B H 0.9573 0.1464 1.0662 0.228 Uiso 0.50 1 calc PR . .
H18C H 0.9006 0.1981 1.1208 0.228 Uiso 0.50 1 calc PR . .
C19 C 0.908(5) 0.719(4) 1.026(3) 0.12(2) Uani 0.50 1 d P . .
H19A H 0.8707 0.7105 1.0617 0.174 Uiso 0.50 1 calc PR . .
H19B H 0.8629 0.7472 0.9942 0.174 Uiso 0.50 1 calc PR . .
H19C H 0.9646 0.7706 1.0325 0.174 Uiso 0.50 1 calc PR . .
N1 N 0.6573(15) 0.5312(14) 1.1098(11) 0.065(6) Uani 1 1 d . . .
N2 N 0.4858(13) 0.5296(11) 1.1827(9) 0.047(5) Uani 1 1 d . . .
N3 N 0.2321(13) 0.1248(12) 1.2515(9) 0.052(5) Uani 1 1 d . . .
N4 N 0.3200(16) 0.3351(14) 1.2315(9) 0.063(5) Uani 1 1 d . . .
N5 N 0.9044(14) 0.5096(18) 1.0273(9) 0.072(6) Uani 1 1 d . . .
O1 O 0.4757(18) 0.0078(17) 0.9357(10) 0.037(6) Uani 0.50 1 d P . .
O2 O 0.5757(16) 0.0679(15) 0.9535(10) 0.027(5) Uiso 0.50 1 d P A .
O3 O 0.6206(17) -0.0664(16) 1.0162(10) 0.032(5) Uiso 0.50 1 d P . .
O4 O 0.521(2) 0.1265(17) 1.0348(12) 0.049(7) Uani 0.50 1 d P . .
O5 O 0.6941(15) 0.0387(15) 0.8778(10) 0.110(6) Uani 1 1 d U A .
O6 O 0.8852(14) -0.0006(14) 0.9384(8) 0.099(6) Uani 1 1 d . A .
O7 O 0.5982(16) 0.1452(17) 0.7882(10) 0.121(7) Uiso 1 1 d . . .
O8 O 0.4294(11) 0.1389(10) 0.8594(6) 0.061(4) Uani 1 1 d . . .
O9 O 0.6727(11) 0.0553(10) 1.1323(7) 0.065(4) Uani 1 1 d . A .
O10 O 0.7891(15) -0.1380(14) 1.1527(12) 0.136(9) Uani 1 1 d . A .
O11 O 0.4771(10) 0.0526(10) 1.1612(6) 0.050(4) Uani 1 1 d . . .
O12 O 0.481(2) 0.276(2) 0.9780(13) 0.053(7) Uiso 0.50 1 d P A .
O12' O 0.5113(19) 0.333(2) 1.0088(12) 0.044(6) Uiso 0.50 1 d P A .
O13 O 0.3051(11) 0.3755(10) 1.0363(7) 0.063(4) Uani 1 1 d . A .
O14 O 0.7440(13) 0.1541(13) 0.9790(12) 0.134(9) Uani 1 1 d . A .
O15 O 0.5980(14) 0.2251(15) 0.8978(9) 0.102(6) Uani 1 1 d U A .
O17 O 0.5948(15) 0.2400(16) 1.1913(10) 0.129(8) Uani 1 1 d . A .
O18 O 0.6954(14) 0.3763(10) 0.9791(8) 0.091(6) Uani 1 1 d . A .
O20 O 0.4399(16) 0.2318(17) 1.0989(10) 0.126(7) Uani 1 1 d U A .
Si1 Si 0.5000 0.0000 1.0000 0.057(3) Uani 1 2 d S . .
O16 O 0.623(2) 0.209(2) 1.0522(14) 0.059(9) Uiso 0.52(2) 1 d P A 1
O19 O 0.305(2) 0.1411(18) 1.0649(12) 0.046(8) Uiso 0.52(2) 1 d P . 1
O21 O 0.805(2) -0.040(2) 1.0543(13) 0.062(9) Uiso 0.52(2) 1 d P A 1
O22 O 0.714(2) -0.2303(17) 1.0637(11) 0.043(7) Uiso 0.52(2) 1 d P . 1
O16' O 0.654(2) 0.263(2) 1.0865(13) 0.044(8) Uiso 0.48(2) 1 d P A 2
O19' O 0.236(2) 0.1617(19) 1.0447(12) 0.043(8) Uiso 0.48(2) 1 d P . 2
O21' O 0.738(2) -0.0152(18) 1.0254(12) 0.043(8) Uiso 0.48(2) 1 d P A 2
O22' O 0.643(3) -0.207(2) 1.0462(15) 0.063(10) Uiso 0.48(2) 1 d P . 2

loop_
_atom_site_aniso_label
_atom_site_aniso_U_11
_atom_site_aniso_U_22
_atom_site_aniso_U_33
_atom_site_aniso_U_23
_atom_site_aniso_U_13
_atom_site_aniso_U_12
Cu1 0.070(2) 0.116(3) 0.143(4) 0.039(2) 0.064(2) 0.0269(19)
Cu2 0.0583(18) 0.0598(15) 0.072(2) -0.0120(14) 0.0211(15) -0.0033(13)
W1 0.0684(7) 0.0549(5) 0.0705(8) 0.0089(5) 0.0241(6) -0.0034(5)
W2 0.1061(9) 0.0496(5) 0.0628(8) 0.0024(5) 0.0264(6) -0.0032(5)
W3 0.0780(8) 0.0613(6) 0.0712(8) 0.0146(5) 0.0212(6) 0.0154(5)
W4 0.0836(8) 0.0504(5) 0.1500(13) -0.0233(6) 0.0738(8) -0.0196(5)
W5 0.0687(8) 0.0359(5) 0.1744(14) 0.0306(6) 0.0481(8) 0.0002(5)
W6 0.1299(11) 0.0374(5) 0.1356(12) 0.0264(6) 0.0869(9) 0.0252(6)
C1 0.064(19) 0.108(19) 0.053(17) 0.008(14) 0.018(15) -0.005(15)
C2 0.067(17) 0.072(14) 0.07(2) 0.008(14) 0.023(15) 0.035(12)
C3 0.040(15) 0.069(13) 0.056(17) -0.020(11) 0.011(12) -0.009(11)
C4 0.09(2) 0.16(3) 0.07(2) -0.05(2) -0.010(16) -0.017(19)
C5 0.043(16) 0.064(13) 0.08(2) -0.005(14) -0.018(15) -0.001(11)
C6 0.109(13) 0.110(12) 0.108(13) -0.008(9) 0.016(9) -0.003(9)
C7 0.179(19) 0.184(19) 0.180(19) 0.000(10) 0.004(10) -0.001(10)
C8 0.079(17) 0.057(13) 0.043(15) -0.016(12) 0.025(12) -0.008(12)
C9 0.047(14) 0.057(13) 0.045(15) -0.002(11) 0.000(11) 0.007(11)
C10 0.066(17) 0.047(12) 0.073(19) -0.003(12) 0.005(14) 0.008(11)
C11 0.040(14) 0.068(14) 0.063(18) -0.004(13) 0.008(12) 0.008(11)
C12 0.09(2) 0.077(16) 0.12(3) -0.011(16) -0.040(19) -0.018(14)
C13 0.082(11) 0.085(10) 0.070(11) -0.008(8) -0.010(9) 0.015(8)
C14 0.14(3) 0.15(3) 0.14(3) 0.05(2) 0.03(2) 0.06(2)
C15 0.058(17) 0.096(18) 0.052(16) 0.015(14) -0.001(13) 0.013(15)
C16 0.029(14) 0.15(2) 0.046(16) 0.014(16) -0.014(12) -0.007(16)
C17 0.07(3) 0.09(3) 0.09(4) 0.03(3) 0.04(3) 0.03(3)
C18 0.15(3) 0.16(3) 0.15(3) 0.005(10) 0.003(10) 0.000(10)
C19 0.11(5) 0.11(4) 0.13(6) -0.04(4) -0.04(4) 0.08(4)
N1 0.049(14) 0.058(11) 0.090(19) 0.020(11) 0.021(12) 0.004(9)
N2 0.030(11) 0.039(9) 0.073(15) 0.007(9) 0.021(10) 0.005(7)
N3 0.053(12) 0.039(8) 0.065(14) 0.007(9) 0.029(10) 0.023(8)
N4 0.077(15) 0.059(11) 0.053(14) -0.008(11) 0.005(11) 0.027(10)
N5 0.049(12) 0.092(15) 0.076(16) 0.003(12) 0.025(11) -0.012(12)
O1 0.056(17) 0.045(13) 0.010(15) -0.004(11) 0.008(12) 0.005(12)
O4 0.064(19) 0.023(11) 0.06(2) -0.009(12) -0.007(15) 0.007(11)
O5 0.100(9) 0.102(9) 0.127(10) -0.017(8) -0.022(8) 0.017(7)
O6 0.105(15) 0.115(13) 0.078(14) 0.032(10) 0.026(11) 0.037(11)
O8 0.079(11) 0.055(8) 0.049(10) 0.010(7) 0.005(8) -0.004(7)
O9 0.069(10) 0.051(7) 0.074(11) -0.001(8) -0.003(8) 0.007(7)
O10 0.082(15) 0.084(12) 0.24(3) 0.064(15) 0.001(16) 0.027(10)
O11 0.044(9) 0.049(7) 0.057(10) -0.001(7) -0.026(7) 0.011(6)
O13 0.071(11) 0.045(7) 0.074(12) -0.016(7) 0.002(8) 0.002(7)
O14 0.061(12) 0.062(10) 0.28(3) -0.081(13) 0.004(14) 0.018(8)
O15 0.094(9) 0.117(9) 0.094(9) -0.046(8) -0.029(8) 0.002(7)
O17 0.111(16) 0.117(14) 0.16(2) -0.109(14) 0.042(14) -0.023(12)
O18 0.127(16) 0.030(7) 0.118(15) 0.005(8) 0.022(12) -0.022(8)
O20 0.105(10) 0.131(10) 0.143(11) 0.063(8) 0.029(8) 0.026(8)
Si1 0.072(6) 0.019(3) 0.084(8) 0.003(4) 0.058(6) -0.002(4)

loop_
_atom_type_symbol
_atom_type_description
_atom_type_scat_dispersion_real
_atom_type_scat_dispersion_imag
_atom_type_scat_source
C C 0.0033 0.0016 'International Tables Vol C Tables 4.2.6.8 and 6.1.1.4'
H H 0.0000 0.0000 'International Tables Vol C Tables 4.2.6.8 and 6.1.1.4'
N N 0.0061 0.0033 'International Tables Vol C Tables 4.2.6.8 and 6.1.1.4'
O O 0.0106 0.0060 'International Tables Vol C Tables 4.2.6.8 and 6.1.1.4'
Cu Cu 0.3201 1.2651 'International Tables Vol C Tables 4.2.6.8 and 6.1.1.4'
W W -0.8490 6.8722 'International Tables Vol C Tables 4.2.6.8 and 6.1.1.4'
Si Si 0.0817 0.0704 'International Tables Vol C Tables 4.2.6.8 and 6.1.1.4'

loop_
_geom_angle_atom_site_label_1
_geom_angle_atom_site_label_2
_geom_angle_atom_site_label_3
_geom_angle
_geom_angle_site_symmetry_1
_geom_angle_site_symmetry_3
N5 Cu1 N1 162.8(10) . .
N4 Cu2 N3 126.3(7) . 2_557
N4 Cu2 N2 115.5(7) . .
N3 Cu2 N2 117.7(6) 2_557 .
O7 W1 O15 97.0(10) . .
O7 W1 O5 97.2(10) . .
O15 W1 O5 90.7(8) . .
O7 W1 O8 101.2(8) . .
O15 W1 O8 87.4(7) . .
O5 W1 O8 161.5(8) . .
O7 W1 O11 101.7(8) . 3_657
O15 W1 O11 161.3(8) . 3_657
O5 W1 O11 87.5(7) . 3_657
O8 W1 O11 88.5(6) . 3_657
O7 W1 O2 160.2(9) . .
O15 W1 O2 68.5(8) . .
O5 W1 O2 70.6(9) . .
O8 W1 O2 91.7(7) . .
O11 W1 O2 93.5(6) 3_657 .
O7 W1 O1 161.5(9) . .
O15 W1 O1 96.1(9) . .
O5 W1 O1 95.7(9) . .
O8 W1 O1 66.3(7) . .
O11 W1 O1 65.6(7) 3_657 .
O2 W1 O1 38.3(8) . .
O10 W2 O22 85.7(11) . .
O10 W2 O9 100.5(9) . .
O22 W2 O9 172.3(9) . .
O10 W2 O8 102.3(9) . 3_657
O22 W2 O8 94.3(9) . 3_657
O9 W2 O8 88.9(6) . 3_657
O10 W2 O21 86.8(12) . .
O22 W2 O21 85.0(11) . .
O9 W2 O21 90.8(9) . .
O8 W2 O21 170.7(10) 3_657 .
O10 W2 O22' 115.0(12) . .
O22 W2 O22' 30.9(9) . .
O9 W2 O22' 144.1(11) . .
O8 W2 O22' 78.9(10) 3_657 .
O21 W2 O22' 96.2(12) . .
O10 W2 O21' 119.0(11) . .
O22 W2 O21' 87.5(10) . .
O9 W2 O21' 85.5(8) . .
O8 W2 O21' 138.6(9) 3_657 .
O21 W2 O21' 32.2(9) . .
O22' W2 O21' 82.1(11) . .
O10 W2 O3 156.3(10) . .
O22 W2 O3 76.6(10) . .
O9 W2 O3 96.2(7) . .
O8 W2 O3 94.6(7) 3_657 .
O21 W2 O3 76.2(11) . .
O22' W2 O3 52.1(10) . .
O21' W2 O3 45.6(10) . .
O17 W3 O11 102.3(9) . .
O17 W3 O9 100.4(8) . .
O11 W3 O9 88.9(6) . .
O17 W3 O20 102.9(10) . .
O11 W3 O20 86.9(7) . .
O9 W3 O20 156.7(9) . .
O17 W3 O16' 85.5(11) . .
O11 W3 O16' 172.1(9) . .
O9 W3 O16' 88.0(8) . .
O20 W3 O16' 93.0(9) . .
O17 W3 O16 116.5(11) . .
O11 W3 O16 141.2(9) . .
O9 W3 O16 84.6(9) . .
O20 W3 O16 84.4(10) . .
O16' W3 O16 31.1(9) . .
O17 W3 O4 157.0(10) . .
O11 W3 O4 95.9(8) . .
O9 W3 O4 93.9(7) . .
O20 W3 O4 63.8(10) . .
O16' W3 O4 77.1(11) . .
O16 W3 O4 46.8(11) . .
O17 W3 O1 160.7(10) . 3_657
O11 W3 O1 63.6(7) . 3_657
O9 W3 O1 67.8(7) . 3_657
O20 W3 O1 89.9(9) . 3_657
O16' W3 O1 108.5(10) . 3_657
O16 W3 O1 78.6(10) . 3_657
O4 W3 O1 42.2(7) . 3_657
O21' W4 O6 119.0(12) . .
O21' W4 O14 81.7(12) . .
O6 W4 O14 102.0(8) . .
O21' W4 O19' 84.7(11) . 3_657
O6 W4 O19' 88.0(10) . 3_657
O14 W4 O19' 165.9(11) . 3_657
O21' W4 O19 92.2(11) . 3_657
O6 W4 O19 109.8(10) . 3_657
O14 W4 O19 146.3(9) . 3_657
O19' W4 O19 30.2(8) 3_657 3_657
O21' W4 O5 141.6(12) . .
O6 W4 O5 99.2(8) . .
O14 W4 O5 87.2(9) . .
O19' W4 O5 101.2(10) 3_657 .
O19 W4 O5 77.2(9) 3_657 .
O21' W4 O21 26.7(11) . .
O6 W4 O21 92.5(10) . .
O14 W4 O21 90.3(10) . .
O19' W4 O21 79.2(10) 3_657 .
O19 W4 O21 98.9(10) 3_657 .
O5 W4 O21 168.3(10) . .
O21' W4 O3 42.0(11) . .
O6 W4 O3 152.3(7) . .
O14 W4 O3 95.0(8) . .
O19' W4 O3 72.1(9) 3_657 .
O19 W4 O3 60.9(9) 3_657 .
O5 W4 O3 103.4(8) . .
O21 W4 O3 65.4(9) . .
O16 W5 O18 114.8(12) . .
O16 W5 O14 86.5(13) . .
O18 W5 O14 100.0(8) . .
O16 W5 O12' 79.5(12) . .
O18 W5 O12' 89.7(10) . .
O14 W5 O12' 165.4(11) . .
O16 W5 O12 90.7(13) . .
O18 W5 O12 110.9(10) . .
O14 W5 O12 147.0(9) . .
O12' W5 O12 30.7(8) . .
O16 W5 O15 145.7(12) . .
O18 W5 O15 99.4(8) . .
O14 W5 O15 88.2(9) . .
O12' W5 O15 101.0(10) . .
O12 W5 O15 75.8(10) . .
O16 W5 O16' 25.0(10) . .
O18 W5 O16' 89.9(9) . .
O14 W5 O16' 91.9(10) . .
O12' W5 O16' 77.1(10) . .
O12 W5 O16' 99.3(10) . .
O15 W5 O16' 170.5(9) . .
O16 W5 O4 44.5(12) . .
O18 W5 O4 152.9(9) . .
O14 W5 O4 96.1(9) . .
O12' W5 O4 70.9(9) . .
O12 W5 O4 60.7(9) . .
O15 W5 O4 102.7(8) . .
O16' W5 O4 67.8(9) . .
O16 W5 O2 86.2(11) . .
O18 W5 O2 155.8(8) . .
O14 W5 O2 68.0(7) . .
O12' W5 O2 106.6(9) . .
O12 W5 O2 78.9(9) . .
O15 W5 O2 60.5(8) . .
O16' W5 O2 110.8(8) . .
O4 W5 O2 51.3(8) . .
O22' W6 O13 112.8(12) 3_657 .
O22' W6 O19 101.1(13) 3_657 .
O13 W6 O19 109.3(9) . .
O22' W6 O12 63.7(14) 3_657 .
O13 W6 O12 110.5(9) . .
O19 W6 O12 140.2(11) . .
O22' W6 O20 144.2(13) 3_657 .
O13 W6 O20 102.4(8) . .
O19 W6 O20 71.9(11) . .
O12 W6 O20 98.8(11) . .
O22' W6 O19' 88.7(13) 3_657 .
O13 W6 O19' 90.5(8) . .
O19 W6 O19' 29.2(8) . .
O12 W6 O19' 149.9(11) . .
O20 W6 O19' 97.4(10) . .
O22' W6 O12' 92.1(13) 3_657 .
O13 W6 O12' 93.8(8) . .
O19 W6 O12' 145.9(11) . .
O12 W6 O12' 29.3(9) . .
O20 W6 O12' 79.1(9) . .
O19' W6 O12' 174.9(10) . .
O22' W6 O22 25.7(11) 3_657 3_657
O13 W6 O22 90.6(8) . 3_657
O19 W6 O22 97.6(10) . 3_657
O12 W6 O22 82.7(11) . 3_657
O20 W6 O22 165.4(8) . 3_657
O19' W6 O22 75.4(10) . 3_657
O12' W6 O22 107.1(10) . 3_657
O22' W6 O3 48.8(11) 3_657 3_657
O13 W6 O3 151.6(7) . 3_657
O19 W6 O3 62.6(9) . 3_657
O12 W6 O3 82.3(10) . 3_657
O20 W6 O3 100.5(8) . 3_657
O19' W6 O3 69.9(8) . 3_657
O12' W6 O3 107.0(8) . 3_657
O22 W6 O3 65.2(8) 3_657 3_657
O22' W6 O4 86.0(13) 3_657 .
O13 W6 O4 153.9(7) . .
O19 W6 O4 83.1(10) . .
O12 W6 O4 60.4(10) . .
O20 W6 O4 58.6(9) . .
O19' W6 O4 108.6(9) . .
O12' W6 O4 66.5(8) . .
O22 W6 O4 111.0(9) 3_657 .
O3 W6 O4 54.5(7) 3_657 .
C2 C1 N1 117(3) . .
N2 C2 C1 128(3) . .
N2 C3 C5 122(2) . .
N2 C3 C4 116(2) . .
C5 C3 C4 122(2) . .
N1 C5 C3 121(2) . .
N1 C5 C6 115(3) . .
C3 C5 C6 124(3) . .
C7 C6 C5 111(3) . .
C10 C8 N3 123(2) . .
N3 C9 C11 120.0(19) . .
N3 C9 C13 113.9(19) . .
C11 C9 C13 126(2) . .
C8 C10 N4 121(2) . .
N4 C11 C9 122(2) . .
N4 C11 C12 118(2) . .
C9 C11 C12 120(2) . .
C9 C13 C14 108(2) . .
N5 C15 C16 120(2) . 3_767
N5 C15 C17 119(3) . .
C16 C15 C17 120(3) 3_767 .
N5 C16 C15 122(2) . 3_767
N5 C16 C19 116(3) . .
C15 C16 C19 121(3) 3_767 .
C18 C17 C15 131(5) . .
C5 N1 C1 117(2) . .
C5 N1 Cu1 125.7(18) . .
C1 N1 Cu1 117(2) . .
C3 N2 C2 115(2) . .
C3 N2 Cu2 129.9(17) . .
C2 N2 Cu2 115.0(16) . .
C8 N3 C9 116.1(17) . .
C8 N3 Cu2 122.2(16) . 2_547
C9 N3 Cu2 120.5(14) . 2_547
C11 N4 C10 118(2) . .
C11 N4 Cu2 120.3(16) . .
C10 N4 Cu2 121.2(15) . .
C16 N5 C15 118(2) . .
C16 N5 Cu1 121.0(18) . .
C15 N5 Cu1 120.2(17) . .
Si1 O1 O2 67.6(13) . .
Si1 O1 O4 64.2(12) . 3_657
O2 O1 O4 108.8(17) . 3_657
Si1 O1 O3 64.7(11) . 3_657
O2 O1 O3 104.9(16) . 3_657
O4 O1 O3 98.2(16) 3_657 3_657
Si1 O1 W1 130.7(13) . .
O2 O1 W1 63.2(11) . .
O4 O1 W1 132.9(14) 3_657 .
O3 O1 W1 128.8(13) 3_657 .
Si1 O1 W3 123.3(12) . 3_657
O2 O1 W3 132.6(14) . 3_657
O4 O1 W3 59.1(10) 3_657 3_657
O3 O1 W3 121.6(13) 3_657 3_657
W1 O1 W3 91.3(7) . 3_657
O1 O2 Si1 54.6(11) . .
O1 O2 W1 78.6(12) . .
Si1 O2 W1 133.2(11) . .
O1 O2 W5 138.8(14) . .
Si1 O2 W5 116.3(10) . .
W1 O2 W5 98.3(7) . .
O21' O3 Si1 131.3(14) . .
O21' O3 O1 115.5(16) . 3_657
Si1 O3 O1 48.2(9) . 3_657
O21' O3 O22' 99.5(17) . .
Si1 O3 O22' 127.6(16) . .
O1 O3 O22' 103.7(17) 3_657 .
O21' O3 W2 63.8(12) . .
Si1 O3 W2 127.6(12) . .
O1 O3 W2 79.4(11) 3_657 .
O22' O3 W2 58.5(12) . .
Si1 O3 W6 113.0(10) . 3_657
O1 O3 W6 129.0(13) 3_657 3_657
W2 O3 W6 100.6(8) . 3_657
Si1 O3 W4 114.7(10) . .
O1 O3 W4 137.4(13) 3_657 .
O22' O3 W4 113.1(14) . .
W2 O3 W4 101.9(8) . .
W6 O3 W4 93.0(7) 3_657 .
O16 O4 Si1 136.7(18) . .
O16 O4 O1 116.1(18) . 3_657
Si1 O4 O1 50.2(9) . 3_657
O16 O4 W3 60.2(13) . .
Si1 O4 W3 128.9(12) . .
O1 O4 W3 78.7(12) 3_657 .
Si1 O4 W5 115.8(13) . .
O1 O4 W5 138.8(16) 3_657 .
W3 O4 W5 101.1(9) . .
O16 O4 W6 106.1(12) . .
Si1 O4 W6 112.7(12) . .
O1 O4 W6 127.6(16) 3_657 .
W3 O4 W6 98.1(9) . .
W5 O4 W6 93.5(7) . .
W1 O5 W4 132.4(12) . .
W1 O8 W2 139.3(7) . 3_657
W3 O9 W2 136.3(8) . .
W3 O11 W1 138.5(8) . 3_657
O12' O12 W6 90(2) . .
O12' O12 W5 72(2) . .
W6 O12 W5 136.9(15) . .
O12 O12' W5 78(2) . .
O12 O12' W6 60.5(19) . .
W5 O12' W6 123.2(12) . .
W5 O14 W4 137.0(10) . .
W1 O15 W5 132.1(11) . .
W6 O20 W3 138.9(13) . .
O1 Si1 O1 180.000(8) 3_657 .
O1 Si1 O2 57.8(12) 3_657 3_657
O1 Si1 O2 122.2(12) . 3_657
O1 Si1 O2 122.2(12) 3_657 .
O1 Si1 O2 57.8(12) . .
O2 Si1 O2 180.000(5) 3_657 .
O1 Si1 O4 65.5(12) 3_657 .
O1 Si1 O4 114.5(12) . .
O2 Si1 O4 103.4(11) 3_657 .
O2 Si1 O4 76.6(12) . .
O1 Si1 O4 114.5(12) 3_657 3_657
O1 Si1 O4 65.5(12) . 3_657
O2 Si1 O4 76.6(12) 3_657 3_657
O2 Si1 O4 103.4(11) . 3_657
O4 Si1 O4 180.000(5) . 3_657
O1 Si1 O3 112.9(11) 3_657 3_657
O1 Si1 O3 67.1(11) . 3_657
O2 Si1 O3 79.3(10) 3_657 3_657
O2 Si1 O3 100.7(10) . 3_657
O4 Si1 O3 79.8(11) . 3_657
O4 Si1 O3 100.2(11) 3_657 3_657
O1 Si1 O3 67.1(11) 3_657 .
O1 Si1 O3 112.9(11) . .
O2 Si1 O3 100.7(10) 3_657 .
O2 Si1 O3 79.3(10) . .
O4 Si1 O3 100.2(11) . .
O4 Si1 O3 79.8(11) 3_657 .
O3 Si1 O3 180.0(14) 3_657 .
W5 O16 O4 93.8(18) . .
W5 O16 W3 161.7(17) . .
O4 O16 W3 73.0(14) . .
W6 O19 W4 135.3(14) . 3_657
W2 O21 W4 116.4(14) . .
W2 O22 W6 116.9(12) . 3_657
W3 O16' W5 114.0(13) . .
W4 O19' W6 120.2(13) 3_657 .
W4 O21' O3 98.4(17) . .
W4 O21' W2 160.0(14) . .
O3 O21' W2 70.6(12) . .
W6 O22' O3 86.8(16) 3_657 .
W6 O22' W2 148.6(18) 3_657 .
O3 O22' W2 69.4(11) . .

loop_
_geom_bond_atom_site_label_1
_geom_bond_atom_site_label_2
_geom_bond_distance
_geom_bond_site_symmetry_2
Cu1 N5 1.886(19) .
Cu1 N1 1.896(19) .
Cu2 N4 1.977(19) .
Cu2 N3 1.987(16) 2_557
Cu2 N2 1.992(16) .
W1 O7 1.69(2) .
W1 O15 1.812(16) .
W1 O5 1.828(18) .
W1 O8 1.849(15) .
W1 O11 1.916(12) 3_657
W1 O2 2.19(2) .
W1 O1 2.40(2) .
W2 O10 1.707(19) .
W2 O22 1.88(2) .
W2 O9 1.903(13) .
W2 O8 1.913(14) 3_657
W2 O21 1.92(3) .
W2 O22' 1.96(3) .
W2 O21' 2.05(3) .
W2 O3 2.16(2) .
W3 O17 1.705(17) .
W3 O11 1.850(13) .
W3 O9 1.896(13) .
W3 O20 1.905(19) .
W3 O16' 1.96(3) .
W3 O16 2.00(3) .
W3 O4 2.21(3) .
W3 O1 2.52(2) 3_657
W4 O21' 1.55(3) .
W4 O6 1.658(18) .
W4 O14 1.893(13) .
W4 O19' 1.94(2) 3_657
W4 O19 1.97(2) 3_657
W4 O5 2.02(2) .
W4 O21 2.25(3) .
W4 O3 2.41(2) .
W5 O16 1.60(3) .
W5 O18 1.674(13) .
W5 O14 1.873(15) .
W5 O12' 1.92(2) .
W5 O12 1.97(3) .
W5 O15 2.014(18) .
W5 O16' 2.27(3) .
W5 O4 2.39(3) .
W5 O2 2.432(19) .
W6 O22' 1.69(3) 3_657
W6 O13 1.700(12) .
W6 O19 1.81(2) .
W6 O12 1.84(3) .
W6 O20 1.87(2) .
W6 O19' 2.09(3) .
W6 O12' 2.11(3) .
W6 O22 2.24(3) 3_657
W6 O3 2.41(2) 3_657
W6 O4 2.47(2) .
C1 C2 1.35(3) .
C1 N1 1.37(3) .
C2 N2 1.31(3) .
C3 N2 1.31(2) .
C3 C5 1.39(3) .
C3 C4 1.53(3) .
C5 N1 1.36(3) .
C5 C6 1.50(3) .
C6 C7 1.41(4) .
C8 C10 1.34(3) .
C8 N3 1.36(2) .
C9 N3 1.38(2) .
C9 C11 1.40(3) .
C9 C13 1.52(3) .
C10 N4 1.38(3) .
C11 N4 1.32(3) .
C11 C12 1.56(3) .
C13 C14 1.54(4) .
C15 N5 1.37(3) .
C15 C16 1.40(3) 3_767
C15 C17 1.53(5) .
C16 N5 1.35(3) .
C16 C15 1.40(3) 3_767
C16 C19 1.58(5) .
C17 C18 1.504(10) .
N3 Cu2 1.987(16) 2_547
O1 Si1 1.46(2) .
O1 O2 1.52(3) .
O1 O4 1.73(3) 3_657
O1 O3 1.81(3) 3_657
O1 W3 2.52(2) 3_657
O2 Si1 1.66(2) .
O3 O21' 1.63(3) .
O3 Si1 1.77(2) .
O3 O1 1.81(3) 3_657
O3 O22' 1.82(3) .
O3 W6 2.41(2) 3_657
O4 O16 1.68(4) .
O4 Si1 1.71(2) .
O4 O1 1.73(3) 3_657
O8 W2 1.913(14) 3_657
O11 W1 1.916(12) 3_657
O12 O12' 1.03(3) .
Si1 O1 1.46(2) 3_657
Si1 O2 1.66(2) 3_657
Si1 O4 1.71(2) 3_657
Si1 O3 1.77(2) 3_657
O19 W4 1.97(2) 3_657
O22 W6 2.24(3) 3_657
O19' W4 1.94(2) 3_657
O22' W6 1.69(3) 3_657
